data_7222511
loop_
_publ_author_name
'Lukachuk, M.'
'Zaremba, V.I.'
'Hoffmann, R.D.'
'Poettgen, R.'

_publ_section_title
;
 Synthesis and structural relationship of the ternary indides Sc3
 Ni2.10(5) In3.60(5), Sc3 Ni2.14(2) In3.76(2), Sc3 Rh1.594(9) In4
;
_journal_name_full
;
Zeitschrift fuer Naturforschung, Teil B. Anorganische Chemie, Organische 
Chemie (42,1987-)
;
_journal_page_first 182
_journal_page_last 189
_journal_volume 59
_journal_year 2004
_chemical_formula_sum 'In3.76 Ni2.14 Sc3'
_chemical_name_systematic 'Sc3 Ni2.14 In3.76'
_space_group_IT_number 174
_symmetry_space_group_name_Hall 'P -6'
_symmetry_space_group_name_H-M 'P -6'
_cell_angle_alpha 90
_cell_angle_beta 90
_cell_angle_gamma 120
_cell_formula_units_Z 1
_cell_length_a 7.5363
_cell_length_b 7.5363
_cell_length_c 3.443
_cell_volume 169.350
_citation_journal_id_ASTM ZNBSEN
_cod_data_source_file Lukachuk_ZNBSEN_2004_1305.cif
_cod_data_source_block In3.76Ni2.14Sc3
_cod_original_cell_volume 169.3495
_cod_database_code 7222511

loop_
_symmetry_equiv_pos_as_xyz
x,y,z
-x+y,-x,-z
-y,x-y,z
x,y,-z
-x+y,-x,z
-y,x-y,-z

loop_
_atom_site_label
_atom_site_type_symbol
_atom_site_fract_x
_atom_site_fract_y
_atom_site_fract_z
_atom_site_occupancy
_atom_site_U_iso_or_equiv
Ni3 Ni 0.3333 0.6667 0.5 0.239 0.0
In2 In 0.74071 0.00086 0.5 1 0.0
In1 In 0.3333 0.6667 0.5 0.761 0.0
Ni2 Ni 0.6667 0.3333 0.5 1 0.0
Ni1 Ni 0 0 0 0.905 0.0
Sc1 Sc 0.41363 0.03157 0 1 0.0
